data_4502439
loop_
_publ_author_name
'Rogow, David L.'
'Russell, Matthew P.'
'Wayman, Lora M.'
'Swanson, Claudia H.'
'Oliver, Allen G.'
'Oliver, Scott R. J.'

_publ_section_title
;
 Hydrothermal Synthesis and Characterization of Three Cationic
 Inorganic&#x2212;Organic Hybrid Materials Based on Lead Fluoride
;
_journal_issue 2
_journal_name_full 'Crystal Growth &amp; Design'
_journal_page_first 823
_journal_paper_doi 10.1021/cg9011923
_journal_volume 10
_journal_year 2010
_chemical_formula_sum 'C2 H4 F O3 Pb S'
_chemical_formula_weight 334.30
_chemical_name_systematic
; 
 ? 
;
_space_group_IT_number 15
_symmetry_cell_setting monoclinic
_symmetry_space_group_name_Hall '-C 2yc'
_symmetry_space_group_name_H-M 'C 1 2/c 1'
_atom_sites_solution_hydrogens geom
_atom_sites_solution_primary direct
_atom_sites_solution_secondary difmap
_audit_creation_method SHELXL-97
_cell_angle_alpha 90.00
_cell_angle_beta 97.715(2)
_cell_angle_gamma 90.00
_cell_formula_units_Z 8
_cell_length_a 26.455(3)
_cell_length_b 4.6117(6)
_cell_length_c 8.8053(11)
_cell_measurement_reflns_used 3879
_cell_measurement_temperature 150(2)
_cell_measurement_theta_max 28.29
_cell_measurement_theta_min 3.11
_cell_volume 1064.5(2)
_computing_cell_refinement 'Bruker SAINT v7.34'
_computing_data_collection 'Bruker APEX-II v2.1-4'
_computing_data_reduction 'Bruker SAINT v7.34'
_computing_structure_refinement 'SHELXL-97 (Sheldrick, 1997)'
_computing_structure_solution 'SHELXS-97 (Sheldrick, 1990)'
_diffrn_ambient_temperature 150(2)
_diffrn_detector_area_resol_mean 83.33
_diffrn_measured_fraction_theta_full 0.998
_diffrn_measured_fraction_theta_max 0.998
_diffrn_measurement_device_type 'Bruker APEX-II'
_diffrn_measurement_method \w/2\q-scans
_diffrn_radiation_monochromator graphite
_diffrn_radiation_source 'fine-focus sealed tube'
_diffrn_radiation_type MoK\a
_diffrn_radiation_wavelength 0.71073
_diffrn_reflns_av_R_equivalents 0.0000
_diffrn_reflns_av_sigmaI/netI 0.0211
_diffrn_reflns_limit_h_max 34
_diffrn_reflns_limit_h_min -34
_diffrn_reflns_limit_k_max 6
_diffrn_reflns_limit_k_min 0
_diffrn_reflns_limit_l_max 11
_diffrn_reflns_limit_l_min 0
_diffrn_reflns_number 1316
_diffrn_reflns_theta_full 28.30
_diffrn_reflns_theta_max 28.30
_diffrn_reflns_theta_min 3.11
_exptl_absorpt_coefficient_mu 32.018
_exptl_absorpt_correction_T_max 0.4468
_exptl_absorpt_correction_T_min 0.0863
_exptl_absorpt_correction_type empirical
_exptl_absorpt_process_details 'Sheldrick, 2008'
_exptl_crystal_colour colorless
_exptl_crystal_density_diffrn 4.172
_exptl_crystal_density_method 'not measured'
_exptl_crystal_description plate
_exptl_crystal_F_000 1176
_exptl_crystal_size_max 0.15
_exptl_crystal_size_mid 0.14
_exptl_crystal_size_min 0.03
_refine_diff_density_max 1.892
_refine_diff_density_min -2.446
_refine_diff_density_rms 0.422
_refine_ls_extinction_method none
_refine_ls_goodness_of_fit_ref 1.124
_refine_ls_hydrogen_treatment constr
_refine_ls_matrix_type full
_refine_ls_number_parameters 74
_refine_ls_number_reflns 1316
_refine_ls_number_restraints 0
_refine_ls_restrained_S_all 1.124
_refine_ls_R_factor_all 0.0309
_refine_ls_R_factor_gt 0.0289
_refine_ls_shift/su_max 0.001
_refine_ls_shift/su_mean 0.000
_refine_ls_structure_factor_coef Fsqd
_refine_ls_weighting_details 'calc w=1/[\s^2^(Fo^2^)+(0.0541P)^2^+8.5596P] where P=(Fo^2^+2Fc^2^)/3'
_refine_ls_weighting_scheme calc
_refine_ls_wR_factor_gt 0.0818
_refine_ls_wR_factor_ref 0.0834
_reflns_number_gt 1224
_reflns_number_total 1316
_reflns_threshold_expression >2sigma(I)
_cod_data_source_file cg9011923_si_003.cif
_cod_data_source_block xsc08063t
_cod_depositor_comments
;
The following automatic conversions were performed:

'_symmetry_cell_setting' value 'Monoclinic' changed to 'monoclinic'
according to /home/saulius/struct/CIF-dictionaries/cif_core.dic
dictionary named 'cif_core.dic' version 2.4.2 from
2011-04-26.

'_exptl_absorpt_correction_type' value 'Empirical'
changed to 'empirical' according to
/home/saulius/struct/CIF-dictionaries/cif_core.dic dictionary named
'cif_core.dic' version 2.4.2 from 2011-04-26.

Automatic conversion script
Id: cif_fix_values 1715 2011-07-08 13:25:40Z adriana 
;
_cod_original_cell_volume 1064.6(2)
_cod_original_sg_symbol_H-M C2/c
_cod_database_code 4502439

loop_
_symmetry_equiv_pos_as_xyz
'x, y, z'
'-x, y, -z+1/2'
'x+1/2, y+1/2, z'
'-x+1/2, y+1/2, -z+1/2'
'-x, -y, -z'
'x, -y, z-1/2'
'-x+1/2, -y+1/2, -z'
'x+1/2, -y+1/2, z-1/2'

loop_
_atom_site_label
_atom_site_type_symbol
_atom_site_fract_x
_atom_site_fract_y
_atom_site_fract_z
_atom_site_U_iso_or_equiv
_atom_site_adp_type
_atom_site_occupancy
_atom_site_symmetry_multiplicity
_atom_site_calc_flag
_atom_site_refinement_flags
Pb1 Pb 0.204487(9) 0.01154(4) 0.85785(2) 0.00672(13) Uani 1 1 d .
S1 S 0.12884(5) 0.4289(3) 0.57174(15) 0.0062(3) Uani 1 1 d .
F1 F 0.25107(16) -0.0430(7) 1.1242(4) 0.0109(7) Uani 1 1 d .
O1 O 0.12576(15) 0.2488(8) 0.7069(4) 0.0101(8) Uani 1 1 d .
O2 O 0.13062(15) 0.2540(9) 0.4339(4) 0.0105(8) Uani 1 1 d .
O3 O 0.17051(15) 0.6410(9) 0.5942(4) 0.0115(8) Uani 1 1 d .
C1 C 0.0705(2) 0.6261(13) 0.5396(6) 0.0094(10) Uani 1 1 d .
H1A H 0.0673 0.7513 0.6291 0.011 Uiso 1 1 calc R
H1B H 0.0704 0.7521 0.4485 0.011 Uiso 1 1 calc R
C2 C 0.0253(2) 0.4163(14) 0.5142(7) 0.0137(11) Uani 1 1 d .
H2A H 0.0254 0.2907 0.6054 0.016 Uiso 1 1 calc R
H2B H 0.0287 0.2906 0.4250 0.016 Uiso 1 1 calc R

loop_
_atom_site_aniso_label
_atom_site_aniso_U_11
_atom_site_aniso_U_22
_atom_site_aniso_U_33
_atom_site_aniso_U_23
_atom_site_aniso_U_13
_atom_site_aniso_U_12
Pb1 0.00527(19) 0.00745(18) 0.00706(18) 0.00137(6) -0.00051(11) 0.00114(6)
S1 0.0021(6) 0.0069(6) 0.0086(6) 0.0004(5) -0.0027(5) 0.0020(5)
F1 0.0115(19) 0.0120(16) 0.0085(16) -0.0003(12) -0.0016(14) 0.0036(13)
O1 0.0092(19) 0.012(2) 0.0084(17) 0.0040(15) -0.0026(14) 0.0038(15)
O2 0.0082(19) 0.012(2) 0.0116(18) -0.0024(15) 0.0022(15) 0.0025(15)
O3 0.009(2) 0.0085(19) 0.0156(18) 0.0002(15) -0.0025(15) -0.0022(15)
C1 0.007(2) 0.009(3) 0.012(2) -0.002(2) -0.0017(19) 0.002(2)
C2 0.006(3) 0.008(3) 0.024(3) 0.002(2) -0.006(2) 0.001(2)

loop_
_atom_type_symbol
_atom_type_description
_atom_type_scat_dispersion_real
_atom_type_scat_dispersion_imag
_atom_type_scat_source
C C 0.0033 0.0016 'International Tables Vol C Tables 4.2.6.8 and 6.1.1.4'
H H 0.0000 0.0000 'International Tables Vol C Tables 4.2.6.8 and 6.1.1.4'
O O 0.0106 0.0060 'International Tables Vol C Tables 4.2.6.8 and 6.1.1.4'
F F 0.0171 0.0103 'International Tables Vol C Tables 4.2.6.8 and 6.1.1.4'
S S 0.1246 0.1234 'International Tables Vol C Tables 4.2.6.8 and 6.1.1.4'
Pb Pb -3.3944 10.1111 'International Tables Vol C Tables 4.2.6.8 and 6.1.1.4'

loop_
_geom_angle_atom_site_label_1
_geom_angle_atom_site_label_2
_geom_angle_atom_site_label_3
_geom_angle
_geom_angle_site_symmetry_1
_geom_angle_site_symmetry_3
F1 Pb1 O2 86.32(13) 7_547 6_556
F1 Pb1 F1 71.39(13) 7_547 .
O2 Pb1 F1 90.23(13) 6_556 .
F1 Pb1 F1 79.76(10) 7_547 6
O2 Pb1 F1 137.25(12) 6_556 6
F1 Pb1 F1 122.11(16) . 6
F1 Pb1 O1 139.34(12) 7_547 .
O2 Pb1 O1 74.64(13) 6_556 .
F1 Pb1 O1 142.23(12) . .
F1 Pb1 O1 90.25(12) 6 .
F1 Pb1 F1 126.24(16) 7_547 7_557
O2 Pb1 F1 141.55(13) 6_556 7_557
F1 Pb1 F1 83.19(12) . 7_557
F1 Pb1 F1 75.06(11) 6 7_557
O1 Pb1 F1 87.73(12) . 7_557
O1 S1 O2 111.9(2) . .
O1 S1 O3 113.1(2) . .
O2 S1 O3 111.8(2) . .
O1 S1 C1 106.1(2) . .
O2 S1 C1 105.9(2) . .
O3 S1 C1 107.5(3) . .
Pb1 F1 Pb1 108.61(13) 7_547 .
Pb1 F1 Pb1 106.15(13) 7_547 6_556
Pb1 F1 Pb1 121.34(16) . 6_556
Pb1 F1 Pb1 126.23(16) 7_547 7_557
Pb1 F1 Pb1 96.81(12) . 7_557
Pb1 F1 Pb1 98.90(12) 6_556 7_557
S1 O1 Pb1 122.3(2) . .
S1 O2 Pb1 127.7(2) . 6
C2 C1 S1 110.1(4) . .
C1 C2 C2 110.6(6) . 5_566

loop_
_geom_bond_atom_site_label_1
_geom_bond_atom_site_label_2
_geom_bond_distance
_geom_bond_site_symmetry_2
Pb1 F1 2.455(3) 7_547
Pb1 O2 2.473(4) 6_556
Pb1 F1 2.511(4) .
Pb1 F1 2.540(4) 6
Pb1 O1 2.561(4) .
Pb1 F1 2.714(4) 7_557
S1 O1 1.462(4) .
S1 O2 1.463(4) .
S1 O3 1.467(4) .
S1 C1 1.782(6) .
F1 Pb1 2.455(3) 7_547
F1 Pb1 2.540(4) 6_556
F1 Pb1 2.714(4) 7_557
O2 Pb1 2.473(4) 6
C1 C2 1.530(8) .
C2 C2 1.536(11) 5_566

loop_
_geom_torsion_atom_site_label_1
_geom_torsion_atom_site_label_2
_geom_torsion_atom_site_label_3
_geom_torsion_atom_site_label_4
_geom_torsion
_geom_torsion_site_symmetry_1
_geom_torsion_site_symmetry_4
F1 Pb1 F1 Pb1 0.0 7_547 7_547
O2 Pb1 F1 Pb1 86.04(16) 6_556 7_547
F1 Pb1 F1 Pb1 -64.36(12) 6 7_547
O1 Pb1 F1 Pb1 150.73(16) . 7_547
F1 Pb1 F1 Pb1 -131.9(2) 7_557 7_547
F1 Pb1 F1 Pb1 -123.3(2) 7_547 6_556
O2 Pb1 F1 Pb1 -37.24(17) 6_556 6_556
F1 Pb1 F1 Pb1 172.36(18) 6 6_556
O1 Pb1 F1 Pb1 27.5(3) . 6_556
F1 Pb1 F1 Pb1 104.78(18) 7_557 6_556
F1 Pb1 F1 Pb1 131.9(2) 7_547 7_557
O2 Pb1 F1 Pb1 -142.03(13) 6_556 7_557
F1 Pb1 F1 Pb1 67.58(9) 6 7_557
O1 Pb1 F1 Pb1 -77.3(2) . 7_557
F1 Pb1 F1 Pb1 0.0 7_557 7_557
O2 S1 O1 Pb1 81.3(3) . .
O3 S1 O1 Pb1 -46.1(3) . .
C1 S1 O1 Pb1 -163.7(2) . .
F1 Pb1 O1 S1 -97.1(3) 7_547 .
O2 Pb1 O1 S1 -162.2(3) 6_556 .
F1 Pb1 O1 S1 128.2(2) . .
F1 Pb1 O1 S1 -22.7(3) 6 .
F1 Pb1 O1 S1 52.4(3) 7_557 .
O1 S1 O2 Pb1 -77.6(3) . 6
O3 S1 O2 Pb1 50.4(4) . 6
C1 S1 O2 Pb1 167.2(3) . 6
O1 S1 C1 C2 -59.1(4) . .
O2 S1 C1 C2 60.0(4) . .
O3 S1 C1 C2 179.7(4) . .
S1 C1 C2 C2 -179.8(5) . 5_566
